data_7207397
loop_
_publ_author_name
'Dai, Jing-Wei'
'Tong, Ming-Liang'

_publ_section_title
;
 Alkali--lanthanide heterometallic coordination polymers based on
 2,2&#x2032;-bipyridine-6,6&#x2032;-dicarboxylate: synthesis, structure,
 and luminescent properties
;
_journal_issue 6
_journal_name_full CrystEngComm
_journal_page_first 2124
_journal_paper_doi 10.1039/c2ce05828f
_journal_volume 14
_journal_year 2012
_chemical_formula_sum 'C25 H16 K N4 O9 Tb'
_chemical_formula_weight 714.44
_chemical_name_systematic
;
?
;
_space_group_IT_number 14
_symmetry_cell_setting monoclinic
_symmetry_space_group_name_Hall '-P 2ybc'
_symmetry_space_group_name_H-M 'P 1 21/c 1'
_atom_sites_solution_hydrogens geom
_atom_sites_solution_primary direct
_atom_sites_solution_secondary difmap
_audit_creation_method SHELXL-97
_cell_angle_alpha 90.00
_cell_angle_beta 120.844(2)
_cell_angle_gamma 90.00
_cell_formula_units_Z 4
_cell_length_a 8.8249(1)
_cell_length_b 21.0395(3)
_cell_length_c 15.8776(3)
_cell_measurement_reflns_used 3159
_cell_measurement_temperature 150(2)
_cell_measurement_theta_max 62.5190
_cell_measurement_theta_min 3.2393
_cell_volume 2531.07(8)
_computing_cell_refinement
;
CrysAlis RED, Oxford Diffraction Ltd.,
Version 1.171.31.7 (release 18-10-2006 CrysAlis171 .NET)
(compiled Oct 18 2006,16:28:17)
;
_computing_data_collection
;
CrysAlis CCD, Oxford Diffraction Ltd.,
Version 1.171.31.7 (release 18-10-2006 CrysAlis171 .NET)
(compiled Oct 18 2006,16:28:17)
;
_computing_data_reduction
;
CrysAlis RED, Oxford Diffraction Ltd.,
Version 1.171.31.7 (release 18-10-2006 CrysAlis171 .NET)
(compiled Oct 18 2006,16:28:17)
;
_computing_molecular_graphics 'Bruker SHELXTL'
_computing_publication_material 'Bruker SHELXTL'
_computing_structure_refinement 'Bruker SHELXTL'
_computing_structure_solution 'Bruker SHELXTL'
_diffrn_ambient_temperature 150(2)
_diffrn_detector_area_resol_mean 16.0855
_diffrn_measured_fraction_theta_full 0.966
_diffrn_measured_fraction_theta_max 0.966
_diffrn_measurement_device_type 'Xcalibur, Sapphire3, Gemini ultra'
_diffrn_measurement_method '\w and \p scan'
_diffrn_radiation_monochromator mirror
_diffrn_radiation_source 'Enhance Ultra (Cu) X-ray Source'
_diffrn_radiation_type CuK\a
_diffrn_radiation_wavelength 1.54178
_diffrn_reflns_av_R_equivalents 0.0272
_diffrn_reflns_av_sigmaI/netI 0.0379
_diffrn_reflns_limit_h_max 7
_diffrn_reflns_limit_h_min -9
_diffrn_reflns_limit_k_max 23
_diffrn_reflns_limit_k_min -22
_diffrn_reflns_limit_l_max 18
_diffrn_reflns_limit_l_min -17
_diffrn_reflns_number 6662
_diffrn_reflns_theta_full 62.61
_diffrn_reflns_theta_max 62.61
_diffrn_reflns_theta_min 3.86
_exptl_absorpt_coefficient_mu 15.770
_exptl_absorpt_correction_T_max 0.2534
_exptl_absorpt_correction_T_min 0.1103
_exptl_absorpt_correction_type multi-scan
_exptl_absorpt_process_details
;
CrysAlisPro, Oxford Diffraction Ltd.,
Version 1.171.34.44 (release 25-10-2010 CrysAlis171 .NET)
(compiled Oct 25 2010,18:11:34)
Empirical absorption correction using spherical harmonics,
implemented in SCALE3 ABSPACK scaling algorithm.
;
_exptl_crystal_colour colorless
_exptl_crystal_density_diffrn 1.875
_exptl_crystal_density_method 'not measured'
_exptl_crystal_description block
_exptl_crystal_F_000 1400
_exptl_crystal_size_max 0.25
_exptl_crystal_size_mid 0.15
_exptl_crystal_size_min 0.12
_refine_diff_density_max 2.728
_refine_diff_density_min -0.693
_refine_diff_density_rms 0.316
_refine_ls_extinction_method none
_refine_ls_goodness_of_fit_ref 1.096
_refine_ls_hydrogen_treatment constr
_refine_ls_matrix_type full
_refine_ls_number_parameters 362
_refine_ls_number_reflns 3915
_refine_ls_number_restraints 0
_refine_ls_restrained_S_all 1.096
_refine_ls_R_factor_all 0.0763
_refine_ls_R_factor_gt 0.0707
_refine_ls_shift/su_max 0.001
_refine_ls_shift/su_mean 0.000
_refine_ls_structure_factor_coef Fsqd
_refine_ls_weighting_details 'calc w=1/[\s^2^(Fo^2^)+(0.1322P)^2^+0.0000P] where P=(Fo^2^+2Fc^2^)/3'
_refine_ls_weighting_scheme calc
_refine_ls_wR_factor_gt 0.1732
_refine_ls_wR_factor_ref 0.1805
_reflns_number_gt 3394
_reflns_number_total 3915
_reflns_threshold_expression >2sigma(I)
_cod_data_source_file c2ce05828f.txt
_cod_data_source_block 4
_cod_original_cell_volume 2531.07(7)
_cod_original_sg_symbol_Hall '-P 2ybc '
_cod_original_sg_symbol_H-M 'P 21/c '
_cod_database_code 7207397

loop_
_symmetry_equiv_pos_as_xyz
'x, y, z'
'-x, y+1/2, -z+1/2'
'-x, -y, -z'
'x, -y-1/2, z-1/2'

loop_
_atom_site_label
_atom_site_type_symbol
_atom_site_fract_x
_atom_site_fract_y
_atom_site_fract_z
_atom_site_U_iso_or_equiv
_atom_site_adp_type
_atom_site_occupancy
_atom_site_symmetry_multiplicity
_atom_site_calc_flag
_atom_site_refinement_flags
Tb1 Tb 0.51498(5) 0.939088(18) 0.25185(2) 0.0479(2) Uani 1 1 d .
K1 K 0.9573(2) 1.18242(6) 0.21152(15) 0.0598(4) Uani 1 1 d .
O1 O 0.6988(7) 1.0178(2) 0.2519(4) 0.0533(11) Uani 1 1 d .
O2 O 0.8772(7) 1.1015(2) 0.3174(4) 0.0620(13) Uani 1 1 d .
O3 O 0.3117(7) 0.8554(2) 0.2076(4) 0.0550(11) Uani 1 1 d .
O4 O 0.2210(9) 0.7692(3) 0.2524(5) 0.0752(16) Uani 1 1 d .
O5 O 0.7242(7) 0.8598(2) 0.2927(4) 0.0552(12) Uani 1 1 d .
O6 O 0.8307(10) 0.7778(3) 0.2498(5) 0.0862(19) Uani 1 1 d .
O7 O 0.3237(7) 1.0139(2) 0.2533(4) 0.0533(11) Uani 1 1 d .
O8 O 0.1446(8) 1.0977(3) 0.1893(4) 0.0652(13) Uani 1 1 d .
O9 O 0.8293(8) 1.2017(2) -0.0124(4) 0.0695(13) Uani 1 1 d .
H9O H 0.7855 1.1835 -0.0678 0.083 Uiso 1 1 d R
N1 N 0.7077(8) 0.9912(3) 0.4145(4) 0.0492(12) Uani 1 1 d .
N2 N 0.5016(8) 0.8946(3) 0.3931(4) 0.0508(13) Uani 1 1 d .
N3 N 0.5219(8) 0.8953(3) 0.1082(4) 0.0490(12) Uani 1 1 d .
N4 N 0.3109(8) 0.9885(3) 0.0881(4) 0.0515(13) Uani 1 1 d .
C1 C 0.8029(10) 1.0417(4) 0.4172(5) 0.0517(15) Uani 1 1 d .
C2 C 0.9019(10) 1.0770(4) 0.5026(6) 0.0545(16) Uani 1 1 d .
H2 H 0.9699 1.1124 0.5035 0.065 Uiso 1 1 calc R
C3 C 0.8994(12) 1.0597(3) 0.5860(7) 0.0554(18) Uani 1 1 d .
H3 H 0.9651 1.0836 0.6447 0.066 Uiso 1 1 calc R
C4 C 0.8032(10) 1.0087(3) 0.5839(5) 0.0548(16) Uani 1 1 d .
H4 H 0.8017 0.9963 0.6410 0.066 Uiso 1 1 calc R
C5 C 0.7063(9) 0.9747(3) 0.4960(5) 0.0493(15) Uani 1 1 d .
C6 C 0.5947(10) 0.9175(3) 0.4845(5) 0.0508(15) Uani 1 1 d .
C7 C 0.5868(11) 0.8902(4) 0.5622(6) 0.0579(17) Uani 1 1 d .
H7 H 0.6538 0.9073 0.6265 0.069 Uiso 1 1 calc R
C8 C 0.4798(11) 0.8381(4) 0.5436(6) 0.0611(18) Uani 1 1 d .
H8 H 0.4719 0.8185 0.5951 0.073 Uiso 1 1 calc R
C9 C 0.3836(12) 0.8146(3) 0.4487(7) 0.0576(19) Uani 1 1 d .
H9 H 0.3088 0.7788 0.4347 0.069 Uiso 1 1 calc R
C10 C 0.3973(9) 0.8435(3) 0.3749(5) 0.0515(15) Uani 1 1 d .
C11 C 0.7940(11) 1.0566(3) 0.3220(6) 0.0519(18) Uani 1 1 d .
C12 C 0.2988(11) 0.8196(4) 0.2700(6) 0.0571(18) Uani 1 1 d .
C13 C 0.6288(9) 0.8460(3) 0.1248(5) 0.0512(15) Uani 1 1 d .
C14 C 0.6426(11) 0.8162(3) 0.0504(7) 0.0552(18) Uani 1 1 d .
H14 H 0.7202 0.7813 0.0643 0.066 Uiso 1 1 calc R
C15 C 0.5391(11) 0.8393(3) -0.0448(6) 0.0586(18) Uani 1 1 d .
H15 H 0.5437 0.8196 -0.0973 0.070 Uiso 1 1 calc R
C16 C 0.4295(10) 0.8910(4) -0.0629(5) 0.0547(16) Uani 1 1 d .
H16 H 0.3620 0.9084 -0.1270 0.066 Uiso 1 1 calc R
C17 C 0.4207(10) 0.9169(3) 0.0150(5) 0.0505(15) Uani 1 1 d .
C18 C 0.3049(9) 0.9722(3) 0.0050(5) 0.0491(15) Uani 1 1 d .
C19 C 0.1967(9) 1.0043(3) -0.0834(5) 0.0531(15) Uani 1 1 d .
H19 H 0.1939 0.9920 -0.1418 0.064 Uiso 1 1 calc R
C20 C 0.0950(12) 1.0538(4) -0.0842(6) 0.0573(18) Uani 1 1 d .
H20 H 0.0196 1.0757 -0.1437 0.069 Uiso 1 1 calc R
C21 C 0.1020(11) 1.0718(4) 0.0011(6) 0.0547(17) Uani 1 1 d .
H21 H 0.0334 1.1064 0.0017 0.066 Uiso 1 1 calc R
C22 C 0.2125(9) 1.0378(3) 0.0865(5) 0.0509(15) Uani 1 1 d .
C23 C 0.7396(11) 0.8251(4) 0.2316(6) 0.0584(18) Uani 1 1 d .
C24 C 0.2278(10) 1.0520(3) 0.1847(6) 0.0510(17) Uani 1 1 d .
C25 C 0.9606(13) 1.2445(4) -0.0044(6) 0.075(2) Uani 1 1 d .
H25A H 0.9080 1.2740 -0.0599 0.113 Uiso 1 1 calc R
H25B H 1.0555 1.2205 -0.0047 0.113 Uiso 1 1 calc R
H25C H 1.0088 1.2685 0.0571 0.113 Uiso 1 1 calc R

loop_
_atom_site_aniso_label
_atom_site_aniso_U_11
_atom_site_aniso_U_22
_atom_site_aniso_U_33
_atom_site_aniso_U_23
_atom_site_aniso_U_13
_atom_site_aniso_U_12
Tb1 0.0554(3) 0.0382(3) 0.0502(4) -0.00009(13) 0.0272(2) -0.00035(13)
K1 0.0642(9) 0.0400(7) 0.0817(11) 0.0001(7) 0.0421(9) 0.0010(6)
O1 0.060(3) 0.044(2) 0.055(3) -0.001(2) 0.029(2) -0.006(2)
O2 0.073(3) 0.046(3) 0.069(3) 0.002(2) 0.037(3) -0.008(2)
O3 0.065(3) 0.043(2) 0.057(3) -0.003(2) 0.031(2) -0.010(2)
O4 0.098(4) 0.060(3) 0.075(4) -0.015(3) 0.049(3) -0.034(3)
O5 0.060(3) 0.048(3) 0.056(3) 0.000(2) 0.028(2) 0.006(2)
O6 0.109(5) 0.077(4) 0.073(4) 0.013(3) 0.046(4) 0.040(4)
O7 0.058(3) 0.048(3) 0.058(3) -0.003(2) 0.032(2) 0.003(2)
O8 0.075(3) 0.052(3) 0.065(3) 0.000(2) 0.034(3) 0.014(3)
O9 0.075(4) 0.060(3) 0.076(3) -0.008(2) 0.041(3) -0.006(3)
N1 0.055(3) 0.038(3) 0.054(3) 0.001(2) 0.027(3) 0.002(2)
N2 0.054(3) 0.042(3) 0.056(3) -0.005(2) 0.027(3) 0.000(2)
N3 0.055(3) 0.039(3) 0.053(3) 0.002(2) 0.029(3) -0.002(2)
N4 0.057(3) 0.041(3) 0.058(3) -0.005(2) 0.031(3) -0.006(2)
C1 0.056(4) 0.043(3) 0.053(4) -0.002(3) 0.026(3) 0.005(3)
C2 0.058(4) 0.040(3) 0.060(4) -0.002(3) 0.026(4) -0.002(3)
C3 0.058(4) 0.049(4) 0.056(4) -0.003(3) 0.028(4) 0.001(3)
C4 0.059(4) 0.052(4) 0.052(4) -0.002(3) 0.028(3) 0.001(3)
C5 0.056(4) 0.040(3) 0.052(4) 0.002(3) 0.028(3) 0.002(3)
C6 0.059(4) 0.040(3) 0.053(4) 0.001(3) 0.028(3) 0.004(3)
C7 0.074(5) 0.050(4) 0.058(4) 0.002(3) 0.040(4) 0.003(3)
C8 0.076(5) 0.047(4) 0.066(5) 0.005(3) 0.041(4) 0.000(3)
C9 0.069(5) 0.045(4) 0.057(5) 0.002(3) 0.031(4) -0.001(3)
C10 0.058(4) 0.040(3) 0.055(4) 0.001(3) 0.028(3) 0.001(3)
C11 0.057(4) 0.038(4) 0.060(4) 0.005(3) 0.029(4) 0.002(3)
C12 0.063(4) 0.049(4) 0.060(4) -0.002(3) 0.032(4) -0.004(3)
C13 0.053(4) 0.042(3) 0.057(4) 0.001(3) 0.027(3) 0.001(3)
C14 0.061(4) 0.048(4) 0.059(5) -0.004(3) 0.032(4) 0.002(3)
C15 0.071(5) 0.044(4) 0.066(5) -0.009(3) 0.039(4) -0.007(3)
C16 0.065(4) 0.051(4) 0.055(4) -0.003(3) 0.036(4) -0.008(3)
C17 0.060(4) 0.040(3) 0.058(4) -0.003(3) 0.035(3) -0.006(3)
C18 0.052(4) 0.040(3) 0.057(4) 0.000(3) 0.029(3) -0.002(3)
C19 0.057(4) 0.047(3) 0.056(4) -0.001(3) 0.030(3) -0.002(3)
C20 0.059(4) 0.053(4) 0.056(4) 0.002(3) 0.026(4) -0.007(3)
C21 0.057(4) 0.043(3) 0.059(4) 0.006(3) 0.026(4) 0.002(3)
C22 0.054(4) 0.042(4) 0.059(4) 0.000(3) 0.031(3) -0.002(3)
C23 0.065(5) 0.046(3) 0.060(4) 0.006(3) 0.029(4) 0.012(3)
C24 0.057(4) 0.040(3) 0.053(4) 0.000(3) 0.026(4) -0.003(3)
C25 0.093(6) 0.057(4) 0.079(6) -0.012(4) 0.046(5) -0.012(4)

loop_
_atom_type_symbol
_atom_type_description
_atom_type_scat_dispersion_real
_atom_type_scat_dispersion_imag
_atom_type_scat_source
C C 0.0181 0.0091 'International Tables Vol C Tables 4.2.6.8 and 6.1.1.4'
H H 0.0000 0.0000 'International Tables Vol C Tables 4.2.6.8 and 6.1.1.4'
N N 0.0311 0.0180 'International Tables Vol C Tables 4.2.6.8 and 6.1.1.4'
O O 0.0492 0.0322 'International Tables Vol C Tables 4.2.6.8 and 6.1.1.4'
K K 0.3868 1.0657 'International Tables Vol C Tables 4.2.6.8 and 6.1.1.4'
Tb Tb -9.1472 9.1891 'International Tables Vol C Tables 4.2.6.8 and 6.1.1.4'

loop_
_geom_angle_atom_site_label_1
_geom_angle_atom_site_label_2
_geom_angle_atom_site_label_3
_geom_angle
_geom_angle_site_symmetry_1
_geom_angle_site_symmetry_3
O7 Tb1 O1 91.6(2) . .
O7 Tb1 O5 164.82(18) . .
O1 Tb1 O5 93.30(19) . .
O7 Tb1 O3 93.65(18) . .
O1 Tb1 O3 164.28(18) . .
O5 Tb1 O3 85.5(2) . .
O7 Tb1 N2 82.84(18) . .
O1 Tb1 N2 128.67(18) . .
O5 Tb1 N2 82.90(18) . .
O3 Tb1 N2 66.79(18) . .
O7 Tb1 N3 128.36(18) . .
O1 Tb1 N3 85.36(17) . .
O5 Tb1 N3 66.43(18) . .
O3 Tb1 N3 79.78(18) . .
N2 Tb1 N3 136.2(2) . .
O7 Tb1 N1 78.78(18) . .
O1 Tb1 N1 65.24(17) . .
O5 Tb1 N1 90.24(18) . .
O3 Tb1 N1 130.37(18) . .
N2 Tb1 N1 63.61(18) . .
N3 Tb1 N1 141.69(19) . .
O7 Tb1 N4 65.71(18) . .
O1 Tb1 N4 80.47(18) . .
O5 Tb1 N4 129.31(18) . .
O3 Tb1 N4 88.18(18) . .
N2 Tb1 N4 138.60(19) . .
N3 Tb1 N4 62.95(18) . .
N1 Tb1 N4 129.5(2) . .
O8 K1 O6 97.6(2) 1_655 2_755
O8 K1 O4 176.1(2) 1_655 2_655
O6 K1 O4 81.5(3) 2_755 2_655
O8 K1 O2 92.3(2) 1_655 .
O6 K1 O2 136.1(2) 2_755 .
O4 K1 O2 85.78(18) 2_655 .
O8 K1 O9 79.59(17) 1_655 .
O6 K1 O9 88.01(18) 2_755 .
O4 K1 O9 104.18(17) 2_655 .
O2 K1 O9 135.93(16) . .
O8 K1 C16 94.45(19) 1_655 3_675
O6 K1 C16 150.4(2) 2_755 3_675
O4 K1 C16 88.1(2) 2_655 3_675
O2 K1 C16 69.87(17) . 3_675
O9 K1 C16 67.75(16) . 3_675
C11 O1 Tb1 126.9(5) . .
C11 O2 K1 150.8(6) . .
C12 O3 Tb1 124.1(5) . .
C12 O4 K1 151.3(6) . 2_645
C23 O5 Tb1 125.3(5) . .
C23 O6 K1 175.7(7) . 2_745
C24 O7 Tb1 126.3(5) . .
C24 O8 K1 172.0(5) . 1_455
C25 O9 K1 100.2(4) . .
C25 O9 H9O 107.2 . .
K1 O9 H9O 144.9 . .
C1 N1 C5 119.2(6) . .
C1 N1 Tb1 117.6(4) . .
C5 N1 Tb1 122.9(4) . .
C6 N2 C10 119.4(6) . .
C6 N2 Tb1 123.8(5) . .
C10 N2 Tb1 116.7(5) . .
C13 N3 C17 118.6(6) . .
C13 N3 Tb1 117.0(5) . .
C17 N3 Tb1 124.4(4) . .
C18 N4 C22 118.7(6) . .
C18 N4 Tb1 124.1(4) . .
C22 N4 Tb1 117.0(4) . .
N1 C1 C2 121.7(7) . .
N1 C1 C11 115.1(6) . .
C2 C1 C11 123.3(7) . .
C3 C2 C1 118.7(7) . .
C3 C2 H2 120.6 . .
C1 C2 H2 120.6 . .
C4 C3 C2 120.1(8) . .
C4 C3 H3 120.0 . .
C2 C3 H3 120.0 . .
C3 C4 C5 118.8(7) . .
C3 C4 H4 120.6 . .
C5 C4 H4 120.6 . .
N1 C5 C4 121.6(6) . .
N1 C5 C6 114.7(6) . .
C4 C5 C6 123.7(6) . .
N2 C6 C7 122.1(7) . .
N2 C6 C5 114.7(6) . .
C7 C6 C5 123.2(7) . .
C8 C7 C6 118.5(7) . .
C8 C7 H7 120.7 . .
C6 C7 H7 120.7 . .
C7 C8 C9 119.2(7) . .
C7 C8 H8 120.4 . .
C9 C8 H8 120.4 . .
C10 C9 C8 119.6(7) . .
C10 C9 H9 120.2 . .
C8 C9 H9 120.2 . .
N2 C10 C9 121.2(7) . .
N2 C10 C12 116.3(6) . .
C9 C10 C12 122.5(7) . .
O2 C11 O1 125.9(8) . .
O2 C11 C1 119.8(7) . .
O1 C11 C1 114.2(6) . .
O4 C12 O3 126.4(8) . .
O4 C12 C10 118.6(7) . .
O3 C12 C10 115.0(6) . .
N3 C13 C14 122.8(7) . .
N3 C13 C23 115.4(6) . .
C14 C13 C23 121.8(7) . .
C15 C14 C13 117.9(7) . .
C15 C14 H14 121.0 . .
C13 C14 H14 121.0 . .
C16 C15 C14 120.0(7) . .
C16 C15 H15 120.0 . .
C14 C15 H15 120.0 . .
C15 C16 C17 118.3(7) . .
C15 C16 K1 97.7(5) . 3_675
C17 C16 K1 107.7(5) . 3_675
C15 C16 H16 120.8 . .
C17 C16 H16 120.8 . .
K1 C16 H16 64.7 3_675 .
N3 C17 C16 122.3(7) . .
N3 C17 C18 114.0(6) . .
C16 C17 C18 123.7(7) . .
N4 C18 C19 121.7(6) . .
N4 C18 C17 114.4(6) . .
C19 C18 C17 123.8(6) . .
C20 C19 C18 118.9(7) . .
C20 C19 H19 120.6 . .
C18 C19 H19 120.6 . .
C19 C20 C21 120.0(8) . .
C19 C20 H20 120.0 . .
C21 C20 H20 120.0 . .
C20 C21 C22 118.2(7) . .
C20 C21 H21 120.9 . .
C22 C21 H21 120.9 . .
N4 C22 C21 122.5(7) . .
N4 C22 C24 114.5(6) . .
C21 C22 C24 123.1(7) . .
O6 C23 O5 127.0(8) . .
O6 C23 C13 117.9(7) . .
O5 C23 C13 115.1(6) . .
O8 C24 O7 126.7(7) . .
O8 C24 C22 118.0(7) . .
O7 C24 C22 115.2(6) . .
O9 C25 H25A 109.5 . .
O9 C25 H25B 109.5 . .
H25A C25 H25B 109.5 . .
O9 C25 H25C 109.5 . .
H25A C25 H25C 109.5 . .
H25B C25 H25C 109.5 . .

loop_
_geom_bond_atom_site_label_1
_geom_bond_atom_site_label_2
_geom_bond_distance
_geom_bond_site_symmetry_2
Tb1 O7 2.317(5) .
Tb1 O1 2.319(5) .
Tb1 O5 2.321(5) .
Tb1 O3 2.349(5) .
Tb1 N2 2.487(6) .
Tb1 N3 2.489(6) .
Tb1 N1 2.502(6) .
Tb1 N4 2.507(6) .
K1 O8 2.575(5) 1_655
K1 O6 2.594(6) 2_755
K1 O4 2.656(5) 2_655
K1 O2 2.728(5) .
K1 O9 3.156(6) .
K1 C16 3.368(8) 3_675
O1 C11 1.285(10) .
O2 C11 1.221(9) .
O3 C12 1.295(10) .
O4 C12 1.217(9) .
O4 K1 2.656(5) 2_645
O5 C23 1.275(10) .
O6 C23 1.218(10) .
O6 K1 2.594(6) 2_745
O7 C24 1.264(9) .
O8 C24 1.234(10) .
O8 K1 2.575(5) 1_455
O9 C25 1.420(10) .
O9 H9O 0.8495 .
N1 C1 1.341(10) .
N1 C5 1.346(9) .
N2 C6 1.338(10) .
N2 C10 1.348(9) .
N3 C13 1.334(9) .
N3 C17 1.357(10) .
N4 C18 1.338(9) .
N4 C22 1.345(9) .
C1 C2 1.392(11) .
C1 C11 1.507(11) .
C2 C3 1.385(12) .
C2 H2 0.9500 .
C3 C4 1.359(11) .
C3 H3 0.9500 .
C4 C5 1.404(10) .
C4 H4 0.9500 .
C5 C6 1.505(11) .
C6 C7 1.394(10) .
C7 C8 1.377(12) .
C7 H7 0.9500 .
C8 C9 1.387(13) .
C8 H8 0.9500 .
C9 C10 1.380(11) .
C9 H9 0.9500 .
C10 C12 1.515(11) .
C13 C14 1.396(11) .
C13 C23 1.525(11) .
C14 C15 1.392(12) .
C14 H14 0.9500 .
C15 C16 1.385(11) .
C15 H15 0.9500 .
C16 C17 1.389(10) .
C16 K1 3.368(8) 3_675
C16 H16 0.9500 .
C17 C18 1.502(10) .
C18 C19 1.401(10) .
C19 C20 1.370(12) .
C19 H19 0.9500 .
C20 C21 1.377(13) .
C20 H20 0.9500 .
C21 C22 1.394(11) .
C21 H21 0.9500 .
C22 C24 1.525(11) .
C25 H25A 0.9800 .
C25 H25B 0.9800 .
C25 H25C 0.9800 .

loop_
_geom_hbond_atom_site_label_D
_geom_hbond_atom_site_label_H
_geom_hbond_atom_site_label_A
_geom_hbond_distance_DH
_geom_hbond_distance_HA
_geom_hbond_distance_DA
_geom_hbond_angle_DHA
_geom_hbond_site_symmetry_A
O9 H9O O3 0.85 2.09 2.941(7) 175.1 3_675

loop_
_geom_torsion_atom_site_label_1
_geom_torsion_atom_site_label_2
_geom_torsion_atom_site_label_3
_geom_torsion_atom_site_label_4
_geom_torsion
_geom_torsion_site_symmetry_1
_geom_torsion_site_symmetry_4
O7 Tb1 O1 C11 67.9(6) . .
O5 Tb1 O1 C11 -97.7(6) . .
O3 Tb1 O1 C11 177.3(6) . .
N2 Tb1 O1 C11 -14.1(6) . .
N3 Tb1 O1 C11 -163.7(6) . .
N1 Tb1 O1 C11 -8.9(5) . .
N4 Tb1 O1 C11 133.0(6) . .
O8 K1 O2 C11 -76.3(10) 1_655 .
O6 K1 O2 C11 -179.8(10) 2_755 .
O4 K1 O2 C11 107.1(11) 2_655 .
O9 K1 O2 C11 1.0(11) . .
C16 K1 O2 C11 17.6(10) 3_675 .
O7 Tb1 O3 C12 -90.2(6) . .
O1 Tb1 O3 C12 160.7(6) . .
O5 Tb1 O3 C12 74.7(6) . .
N2 Tb1 O3 C12 -9.6(5) . .
N3 Tb1 O3 C12 141.5(6) . .
N1 Tb1 O3 C12 -11.8(7) . .
N4 Tb1 O3 C12 -155.7(6) . .
O7 Tb1 O5 C23 159.6(7) . .
O1 Tb1 O5 C23 -92.0(6) . .
O3 Tb1 O5 C23 72.3(6) . .
N2 Tb1 O5 C23 139.5(6) . .
N3 Tb1 O5 C23 -8.5(6) . .
N1 Tb1 O5 C23 -157.2(6) . .
N4 Tb1 O5 C23 -11.6(7) . .
O1 Tb1 O7 C24 67.5(5) . .
O5 Tb1 O7 C24 176.1(6) . .
O3 Tb1 O7 C24 -97.7(6) . .
N2 Tb1 O7 C24 -163.7(6) . .
N3 Tb1 O7 C24 -17.9(6) . .
N1 Tb1 O7 C24 131.8(6) . .
N4 Tb1 O7 C24 -11.4(5) . .
O8 K1 O9 C25 -85.9(4) 1_655 .
O6 K1 O9 C25 12.2(5) 2_755 .
O4 K1 O9 C25 92.9(5) 2_655 .
O2 K1 O9 C25 -168.4(4) . .
C16 K1 O9 C25 174.8(5) 3_675 .
O7 Tb1 N1 C1 -89.9(5) . .
O1 Tb1 N1 C1 7.1(5) . .
O5 Tb1 N1 C1 100.6(5) . .
O3 Tb1 N1 C1 -175.1(4) . .
N2 Tb1 N1 C1 -177.4(5) . .
N3 Tb1 N1 C1 50.4(6) . .
N4 Tb1 N1 C1 -44.9(5) . .
O7 Tb1 N1 C5 83.4(5) . .
O1 Tb1 N1 C5 -179.5(6) . .
O5 Tb1 N1 C5 -86.0(5) . .
O3 Tb1 N1 C5 -1.8(6) . .
N2 Tb1 N1 C5 -4.1(5) . .
N3 Tb1 N1 C5 -136.2(5) . .
N4 Tb1 N1 C5 128.5(5) . .
O7 Tb1 N2 C6 -80.2(5) . .
O1 Tb1 N2 C6 6.0(6) . .
O5 Tb1 N2 C6 94.6(5) . .
O3 Tb1 N2 C6 -177.3(6) . .
N3 Tb1 N2 C6 139.2(5) . .
N1 Tb1 N2 C6 0.8(5) . .
N4 Tb1 N2 C6 -119.9(5) . .
O7 Tb1 N2 C10 101.8(5) . .
O1 Tb1 N2 C10 -172.0(4) . .
O5 Tb1 N2 C10 -83.5(5) . .
O3 Tb1 N2 C10 4.6(4) . .
N3 Tb1 N2 C10 -38.8(6) . .
N1 Tb1 N2 C10 -177.3(5) . .
N4 Tb1 N2 C10 62.1(6) . .
O7 Tb1 N3 C13 -170.8(4) . .
O1 Tb1 N3 C13 100.9(5) . .
O5 Tb1 N3 C13 5.3(5) . .
O3 Tb1 N3 C13 -84.2(5) . .
N2 Tb1 N3 C13 -44.2(6) . .
N1 Tb1 N3 C13 62.2(6) . .
N4 Tb1 N3 C13 -177.4(5) . .
O7 Tb1 N3 C17 7.0(6) . .
O1 Tb1 N3 C17 -81.3(5) . .
O5 Tb1 N3 C17 -177.0(6) . .
O3 Tb1 N3 C17 93.5(5) . .
N2 Tb1 N3 C17 133.5(5) . .
N1 Tb1 N3 C17 -120.0(5) . .
N4 Tb1 N3 C17 0.3(5) . .
O7 Tb1 N4 C18 -177.4(6) . .
O1 Tb1 N4 C18 86.5(5) . .
O5 Tb1 N4 C18 0.1(6) . .
O3 Tb1 N4 C18 -82.5(5) . .
N2 Tb1 N4 C18 -133.3(5) . .
N3 Tb1 N4 C18 -3.1(5) . .
N1 Tb1 N4 C18 133.0(5) . .
O7 Tb1 N4 C22 8.1(4) . .
O1 Tb1 N4 C22 -87.9(5) . .
O5 Tb1 N4 C22 -174.4(4) . .
O3 Tb1 N4 C22 103.0(5) . .
N2 Tb1 N4 C22 52.2(6) . .
N3 Tb1 N4 C22 -177.6(5) . .
N1 Tb1 N4 C22 -41.4(5) . .
C5 N1 C1 C2 0.7(10) . .
Tb1 N1 C1 C2 174.3(5) . .
C5 N1 C1 C11 -179.3(6) . .
Tb1 N1 C1 C11 -5.7(8) . .
N1 C1 C2 C3 -0.8(11) . .
C11 C1 C2 C3 179.2(7) . .
C1 C2 C3 C4 0.7(12) . .
C2 C3 C4 C5 -0.6(11) . .
C1 N1 C5 C4 -0.6(10) . .
Tb1 N1 C5 C4 -173.8(5) . .
C1 N1 C5 C6 179.8(6) . .
Tb1 N1 C5 C6 6.5(8) . .
C3 C4 C5 N1 0.5(11) . .
C3 C4 C5 C6 -179.9(7) . .
C10 N2 C6 C7 -0.4(10) . .
Tb1 N2 C6 C7 -178.4(5) . .
C10 N2 C6 C5 180.0(6) . .
Tb1 N2 C6 C5 2.0(8) . .
N1 C5 C6 N2 -5.4(9) . .
C4 C5 C6 N2 175.0(6) . .
N1 C5 C6 C7 175.1(7) . .
C4 C5 C6 C7 -4.6(11) . .
N2 C6 C7 C8 0.2(11) . .
C5 C6 C7 C8 179.7(7) . .
C6 C7 C8 C9 -0.1(12) . .
C7 C8 C9 C10 0.3(12) . .
C6 N2 C10 C9 0.6(10) . .
Tb1 N2 C10 C9 178.7(6) . .
C6 N2 C10 C12 -178.9(6) . .
Tb1 N2 C10 C12 -0.8(8) . .
C8 C9 C10 N2 -0.6(11) . .
C8 C9 C10 C12 178.9(7) . .
K1 O2 C11 O1 11.1(16) . .
K1 O2 C11 C1 -170.9(7) . .
Tb1 O1 C11 O2 -172.7(6) . .
Tb1 O1 C11 C1 9.2(9) . .
N1 C1 C11 O2 -179.6(7) . .
C2 C1 C11 O2 0.4(11) . .
N1 C1 C11 O1 -1.4(9) . .
C2 C1 C11 O1 178.6(7) . .
K1 O4 C12 O3 -151.1(9) 2_645 .
K1 O4 C12 C10 31.3(17) 2_645 .
Tb1 O3 C12 O4 -165.2(7) . .
Tb1 O3 C12 C10 12.5(9) . .
N2 C10 C12 O4 170.9(7) . .
C9 C10 C12 O4 -8.6(12) . .
N2 C10 C12 O3 -7.0(10) . .
C9 C10 C12 O3 173.5(7) . .
C17 N3 C13 C14 0.8(10) . .
Tb1 N3 C13 C14 178.7(5) . .
C17 N3 C13 C23 179.3(6) . .
Tb1 N3 C13 C23 -2.8(8) . .
N3 C13 C14 C15 -0.3(11) . .
C23 C13 C14 C15 -178.7(7) . .
C13 C14 C15 C16 1.2(11) . .
C14 C15 C16 C17 -2.7(11) . .
C14 C15 C16 K1 -117.7(7) . 3_675
C13 N3 C17 C16 -2.5(10) . .
Tb1 N3 C17 C16 179.8(5) . .
C13 N3 C17 C18 179.6(6) . .
Tb1 N3 C17 C18 1.9(8) . .
C15 C16 C17 N3 3.4(11) . .
K1 C16 C17 N3 112.8(6) 3_675 .
C15 C16 C17 C18 -178.9(7) . .
K1 C16 C17 C18 -69.5(7) 3_675 .
C22 N4 C18 C19 -1.2(10) . .
Tb1 N4 C18 C19 -175.6(5) . .
C22 N4 C18 C17 179.5(6) . .
Tb1 N4 C18 C17 5.1(8) . .
N3 C17 C18 N4 -4.3(9) . .
C16 C17 C18 N4 177.8(6) . .
N3 C17 C18 C19 176.4(6) . .
C16 C17 C18 C19 -1.5(11) . .
N4 C18 C19 C20 0.1(11) . .
C17 C18 C19 C20 179.3(7) . .
C18 C19 C20 C21 0.9(11) . .
C19 C20 C21 C22 -0.9(12) . .
C18 N4 C22 C21 1.2(10) . .
Tb1 N4 C22 C21 176.0(6) . .
C18 N4 C22 C24 179.4(6) . .
Tb1 N4 C22 C24 -5.8(7) . .
C20 C21 C22 N4 -0.2(11) . .
C20 C21 C22 C24 -178.3(7) . .
K1 O6 C23 O5 -97(8) 2_745 .
K1 O6 C23 C13 84(8) 2_745 .
Tb1 O5 C23 O6 -169.2(7) . .
Tb1 O5 C23 C13 10.1(10) . .
N3 C13 C23 O6 175.3(8) . .
C14 C13 C23 O6 -6.2(12) . .
N3 C13 C23 O5 -4.0(10) . .
C14 C13 C23 O5 174.5(7) . .
K1 O8 C24 O7 -45(4) 1_455 .
K1 O8 C24 C22 133(4) 1_455 .
Tb1 O7 C24 O8 -169.1(6) . .
Tb1 O7 C24 C22 12.4(9) . .
N4 C22 C24 O8 178.2(7) . .
C21 C22 C24 O8 -3.6(11) . .
N4 C22 C24 O7 -3.2(9) . .
C21 C22 C24 O7 175.0(7) . .
